data_7714177
loop_
_publ_author_name
'Paskaruk, Katia M.'
'Emslie, David J. H.'
'Britten, James F.'

_publ_section_title
;
 A comparison of the coordination behaviour of
 R<sub>2</sub>PCH<sub>2</sub>BMe<sub>2</sub> (R = Me <i>vs.</i> Ph)
 ambiphilic ligands with late transition metals.
;
_journal_name_full 'Dalton transactions (Cambridge, England : 2003)'
_journal_paper_doi 10.1039/d3dt02538a
_journal_year 2023
_chemical_formula_moiety 'C45 H54 B3 Cl P3 Rh'
_chemical_formula_sum 'C45 H54 B3 Cl P3 Rh'
_chemical_formula_weight 858.58
_space_group_crystal_system monoclinic
_space_group_IT_number 7
_space_group_name_Hall 'P -2yc'
_space_group_name_H-M_alt 'P 1 c 1'
_atom_sites_solution_hydrogens geom
_atom_sites_solution_primary dual
_audit_creation_date 2023-07-17
_audit_creation_method
;
Olex2 1.5
(compiled 2023.03.06 svn.rbb2c1857 for OlexSys, GUI svn.r6748)
;
_audit_update_record
;
2023-07-18 deposited with the CCDC.	2023-10-03 downloaded from the CCDC.
;
_cell_angle_alpha 90
_cell_angle_beta 102.48(4)
_cell_angle_gamma 90
_cell_formula_units_Z 4
_cell_length_a 9.9012(18)
_cell_length_b 22.770(6)
_cell_length_c 19.527(5)
_cell_measurement_reflns_used 5024
_cell_measurement_temperature 100.0(1)
_cell_measurement_theta_max 25.54
_cell_measurement_theta_min 2.71
_cell_volume 4298.3(19)
_computing_cell_refinement 'SAINT V8.40B (?, 2016)'
_computing_data_reduction 'SAINT V8.40B (?, 2016)'
_computing_molecular_graphics 'Olex2 1.5 (Dolomanov et al., 2009)'
_computing_publication_material 'Olex2 1.5 (Dolomanov et al., 2009)'
_computing_structure_refinement 'XL  (Sheldrick, 2008)'
_computing_structure_solution 'XT  (Sheldrick, 2015)'
_diffrn_ambient_temperature 100.0(1)
_diffrn_measured_fraction_theta_full 0.999
_diffrn_measured_fraction_theta_max 0.998
_diffrn_measurement_device_type 'STOE IPDS II'
_diffrn_measurement_method '\f and \w scans'
_diffrn_radiation_type MoK\a
_diffrn_radiation_wavelength 0.71073
_diffrn_reflns_av_R_equivalents 0.0373
_diffrn_reflns_av_unetI/netI 0.0657
_diffrn_reflns_Laue_measured_fraction_full 0.999
_diffrn_reflns_Laue_measured_fraction_max 0.998
_diffrn_reflns_limit_h_max 13
_diffrn_reflns_limit_h_min -13
_diffrn_reflns_limit_k_max 31
_diffrn_reflns_limit_k_min -31
_diffrn_reflns_limit_l_max 25
_diffrn_reflns_limit_l_min -27
_diffrn_reflns_number 52418
_diffrn_reflns_point_group_measured_fraction_full 0.913
_diffrn_reflns_point_group_measured_fraction_max 0.892
_diffrn_reflns_theta_full 25.242
_diffrn_reflns_theta_max 29.577
_diffrn_reflns_theta_min 1.789
_exptl_absorpt_coefficient_mu 0.602
_exptl_absorpt_correction_T_max 0.7459
_exptl_absorpt_correction_T_min 0.6802
_exptl_absorpt_correction_type multi-scan
_exptl_absorpt_process_details
;
SADABS-2016/2 (Bruker,2016/2) was used for absorption correction.
wR2(int) was 0.0421 before and 0.0380 after correction.
The Ratio of minimum to maximum transmission is 0.9119.
The \l/2 correction factor is Not present.
;
_exptl_crystal_colour 'clear red'
_exptl_crystal_colour_lustre clear
_exptl_crystal_colour_primary red
_exptl_crystal_density_diffrn 1.327
_exptl_crystal_description block
_exptl_crystal_F_000 1784
_exptl_crystal_size_max 0.45
_exptl_crystal_size_mid 0.25
_exptl_crystal_size_min 0.23
_refine_diff_density_max 1.193
_refine_diff_density_min -0.662
_refine_diff_density_rms 0.073
_refine_ls_abs_structure_details
;
 Flack x determined using 8088 quotients [(I+)-(I-)]/[(I+)+(I-)]
 (Parsons, Flack and Wagner, Acta Cryst. B69 (2013) 249-259).
;
_refine_ls_abs_structure_Flack -0.007(10)
_refine_ls_extinction_coef 0.0009(2)
_refine_ls_extinction_expression Fc^*^=kFc[1+0.001xFc^2^\l^3^/sin(2\q)]^-1/4^
_refine_ls_extinction_method 'SHELXL-2019/1 (Sheldrick 2019)'
_refine_ls_goodness_of_fit_ref 1.024
_refine_ls_hydrogen_treatment constr
_refine_ls_matrix_type full
_refine_ls_number_parameters 968
_refine_ls_number_reflns 21530
_refine_ls_number_restraints 2
_refine_ls_restrained_S_all 1.024
_refine_ls_R_factor_all 0.0382
_refine_ls_R_factor_gt 0.0339
_refine_ls_shift/su_max 0.001
_refine_ls_shift/su_mean 0.000
_refine_ls_structure_factor_coef Fsqd
_refine_ls_weighting_details 'w=1/[\s^2^(Fo^2^)+(0.0167P)^2^+1.6004P] where P=(Fo^2^+2Fc^2^)/3'
_refine_ls_weighting_scheme calc
_refine_ls_wR_factor_gt 0.0795
_refine_ls_wR_factor_ref 0.0810
_reflns_Friedel_coverage 0.786
_reflns_Friedel_fraction_full 0.827
_reflns_Friedel_fraction_max 0.786
_reflns_number_gt 20058
_reflns_number_total 21530
_reflns_threshold_expression 'I > 2\s(I)'
_cod_data_source_file d3dt02538a3.cif
_cod_data_source_block rhcl(phpb)3
_cod_original_cell_volume 4298.2(19)
_cod_database_code 7714177
_shelx_shelxl_version_number 2019/1
_shelx_space_group_comment
;
The symmetry employed for this shelxl refinement is uniquely defined
by the following loop, which should always be used as a source of
symmetry information in preference to the above space-group names.
They are only intended as comments.
;
_olex2_refinement_description
;
1. Fixed Uiso
 At 1.2 times of:
  All C(H) groups, All C(H,H) groups
 At 1.5 times of:
  All C(H,H,H) groups
2.a Secondary CH2 refined with riding coordinates:
 C13(H13A,H13B), C28(H28A,H28B), C43(H43A,H43B), C58(H58A,H58B), C73(H73A,
 H73B), C88(H88A,H88B)
2.b Aromatic/amide H refined with riding coordinates:
 C2(H2), C3(H3), C4(H4), C5(H5), C6(H6), C8(H8), C9(H9), C10(H10), C11(H11),
 C12(H12), C17(H17), C18(H18), C19(H19), C20(H20), C21(H21), C23(H23), C24(H24),
  C25(H25), C26(H26), C27(H27), C32(H32), C33(H33), C34(H34), C35(H35),
 C36(H36), C38(H38), C39(H39), C40(H40), C41(H41), C42(H42), C47(H47), C48(H48),
  C49(H49), C50(H50), C51(H51), C53(H53), C54(H54), C55(H55), C56(H56),
 C57(H57), C62(H62), C63(H63), C64(H64), C65(H65), C66(H66), C68(H68), C69(H69),
  C70(H70), C71(H71), C72(H72), C77(H77), C78(H78), C79(H79), C80(H80),
 C81(H81), C83(H83), C84(H84), C85(H85), C86(H86), C87(H87)
2.c Idealised Me refined as rotating group:
 C14(H14A,H14B,H14C), C15(H15A,H15B,H15C), C29(H29A,H29B,H29C), C30(H30A,H30B,
 H30C), C44(H44A,H44B,H44C), C45(H45A,H45B,H45C), C59(H59A,H59B,H59C), C60(H60A,
 H60B,H60C), C74(H74A,H74B,H74C), C75(H75A,H75B,H75C), C89(H89A,H89B,H89C),
 C90(H90A,H90B,H90C)
;
_olex2_submission_special_instructions 'No special instructions were received'

loop_
_space_group_symop_operation_xyz
'x, y, z'
'x, -y, z+1/2'

loop_
_atom_site_label
_atom_site_type_symbol
_atom_site_fract_x
_atom_site_fract_y
_atom_site_fract_z
_atom_site_U_iso_or_equiv
_atom_site_adp_type
_atom_site_occupancy
_atom_site_site_symmetry_order
_atom_site_calc_flag
_atom_site_refinement_flags_posn
_atom_site_refinement_flags_adp
_atom_site_refinement_flags_occupancy
_atom_site_disorder_assembly
_atom_site_disorder_group
Rh1 Rh 0.36305(2) 0.61082(2) 0.50743(2) 0.01503(6) Uani 1 1 d . . . . .
Cl1 Cl 0.55575(9) 0.56965(4) 0.58826(4) 0.02066(16) Uani 1 1 d . . . . .
P1 P 0.27514(9) 0.51680(4) 0.50117(5) 0.01618(16) Uani 1 1 d . . . . .
P2 P 0.44486(10) 0.70077(4) 0.55658(5) 0.01782(17) Uani 1 1 d . . . . .
P3 P 0.21680(10) 0.64826(4) 0.41571(5) 0.01818(17) Uani 1 1 d . . . . .
C1 C 0.0868(4) 0.50942(15) 0.4796(2) 0.0242(7) Uani 1 1 d . . . . .
C2 C 0.0117(4) 0.53902(17) 0.5220(3) 0.0311(9) Uani 1 1 d . . . . .
H2 H 0.058817 0.560635 0.560187 0.037 Uiso 1 1 calc R U . . .
C3 C -0.1302(5) 0.53673(18) 0.5083(4) 0.0440(12) Uani 1 1 d . . . . .
H3 H -0.178351 0.556115 0.537504 0.053 Uiso 1 1 calc R U . . .
C4 C -0.2018(5) 0.5053(2) 0.4505(4) 0.0529(15) Uani 1 1 d . . . . .
H4 H -0.297980 0.504066 0.440541 0.063 Uiso 1 1 calc R U . . .
C5 C -0.1289(5) 0.4757(2) 0.4078(3) 0.0426(12) Uani 1 1 d . . . . .
H5 H -0.176677 0.454064 0.369836 0.051 Uiso 1 1 calc R U . . .
C6 C 0.0143(4) 0.47810(18) 0.4212(2) 0.0293(8) Uani 1 1 d . . . . .
H6 H 0.062146 0.459039 0.391612 0.035 Uiso 1 1 calc R U . . .
C7 C 0.3352(4) 0.46025(15) 0.44864(18) 0.0178(6) Uani 1 1 d . . . . .
C8 C 0.2928(4) 0.40158(15) 0.4496(2) 0.0242(7) Uani 1 1 d . . . . .
H8 H 0.229461 0.390991 0.476279 0.029 Uiso 1 1 calc R U . . .
C9 C 0.3442(5) 0.35925(17) 0.4112(2) 0.0314(9) Uani 1 1 d . . . . .
H9 H 0.314178 0.320589 0.411681 0.038 Uiso 1 1 calc R U . . .
C10 C 0.4399(5) 0.37418(18) 0.3723(2) 0.0298(9) Uani 1 1 d . . . . .
H10 H 0.474132 0.345687 0.346412 0.036 Uiso 1 1 calc R U . . .
C11 C 0.4845(4) 0.43161(18) 0.3718(2) 0.0256(8) Uani 1 1 d . . . . .
H11 H 0.550366 0.441605 0.346280 0.031 Uiso 1 1 calc R U . . .
C12 C 0.4314(4) 0.47460(17) 0.40931(19) 0.0225(7) Uani 1 1 d . . . . .
H12 H 0.460678 0.513303 0.407969 0.027 Uiso 1 1 calc R U . . .
C13 C 0.3215(4) 0.48682(17) 0.59056(19) 0.0215(7) Uani 1 1 d . . . . .
H13A H 0.274763 0.510242 0.619872 0.026 Uiso 1 1 calc R U . . .
H13B H 0.283804 0.447423 0.589275 0.026 Uiso 1 1 calc R U . . .
C14 C 0.5120(5) 0.49697(18) 0.7109(2) 0.0294(8) Uani 1 1 d . . . . .
H14A H 0.481143 0.464613 0.735113 0.044 Uiso 1 1 calc R U . . .
H14B H 0.463807 0.531986 0.719083 0.044 Uiso 1 1 calc R U . . .
H14C H 0.609625 0.502479 0.727987 0.044 Uiso 1 1 calc R U . . .
C15 C 0.5804(4) 0.43731(17) 0.6022(2) 0.0272(8) Uani 1 1 d . . . . .
H15A H 0.674845 0.445770 0.624004 0.041 Uiso 1 1 calc R U . . .
H15B H 0.568262 0.440210 0.552163 0.041 Uiso 1 1 calc R U . . .
H15C H 0.557642 0.398270 0.614449 0.041 Uiso 1 1 calc R U . . .
C16 C 0.4314(4) 0.76911(16) 0.50602(18) 0.0221(7) Uani 1 1 d . . . . .
C17 C 0.5357(5) 0.78496(18) 0.4717(2) 0.0290(8) Uani 1 1 d . . . . .
H17 H 0.615095 0.762046 0.477351 0.035 Uiso 1 1 calc R U . . .
C18 C 0.5226(5) 0.8346(2) 0.4292(2) 0.0396(11) Uani 1 1 d . . . . .
H18 H 0.593535 0.845140 0.407220 0.048 Uiso 1 1 calc R U . . .
C19 C 0.4042(6) 0.8682(2) 0.4198(2) 0.0419(12) Uani 1 1 d . . . . .
H19 H 0.394753 0.900812 0.390580 0.050 Uiso 1 1 calc R U . . .
C20 C 0.2994(5) 0.85385(18) 0.4533(2) 0.0354(10) Uani 1 1 d . . . . .
H20 H 0.220541 0.877128 0.447310 0.042 Uiso 1 1 calc R U . . .
C21 C 0.3124(5) 0.80414(16) 0.4964(2) 0.0264(8) Uani 1 1 d . . . . .
H21 H 0.241629 0.794291 0.518812 0.032 Uiso 1 1 calc R U . . .
C22 C 0.3706(4) 0.72312(16) 0.63066(19) 0.0217(7) Uani 1 1 d . . . . .
C23 C 0.2804(4) 0.68649(18) 0.6567(2) 0.0262(8) Uani 1 1 d . . . . .
H23 H 0.251390 0.651454 0.633672 0.031 Uiso 1 1 calc R U . . .
C24 C 0.2332(5) 0.7015(2) 0.7164(2) 0.0343(9) Uani 1 1 d . . . . .
H24 H 0.173947 0.676373 0.733379 0.041 Uiso 1 1 calc R U . . .
C25 C 0.2742(5) 0.7538(2) 0.7507(2) 0.0371(10) Uani 1 1 d . . . . .
H25 H 0.241655 0.764055 0.790331 0.045 Uiso 1 1 calc R U . . .
C26 C 0.3641(5) 0.79096(19) 0.7259(2) 0.0338(9) Uani 1 1 d . . . . .
H26 H 0.392581 0.825900 0.749212 0.041 Uiso 1 1 calc R U . . .
C27 C 0.4115(4) 0.77607(17) 0.6663(2) 0.0266(8) Uani 1 1 d . . . . .
H27 H 0.470929 0.801361 0.649782 0.032 Uiso 1 1 calc R U . . .
C28 C 0.6303(4) 0.69715(16) 0.59644(18) 0.0200(7) Uani 1 1 d . . . . .
H28A H 0.678341 0.689394 0.559054 0.024 Uiso 1 1 calc R U . . .
H28B H 0.658570 0.735940 0.614574 0.024 Uiso 1 1 calc R U . . .
C29 C 0.6262(5) 0.64838(19) 0.7263(2) 0.0305(9) Uani 1 1 d . . . . .
H29A H 0.675402 0.619332 0.757668 0.046 Uiso 1 1 calc R U . . .
H29B H 0.529929 0.638195 0.713889 0.046 Uiso 1 1 calc R U . . .
H29C H 0.636579 0.686064 0.748857 0.046 Uiso 1 1 calc R U . . .
C30 C 0.8415(5) 0.6310(2) 0.6645(3) 0.0336(9) Uani 1 1 d . . . . .
H30A H 0.902009 0.657729 0.694444 0.050 Uiso 1 1 calc R U . . .
H30B H 0.862980 0.630842 0.618830 0.050 Uiso 1 1 calc R U . . .
H30C H 0.853674 0.592154 0.684058 0.050 Uiso 1 1 calc R U . . .
C31 C 0.1075(4) 0.60127(15) 0.34917(19) 0.0224(7) Uani 1 1 d . . . . .
C32 C -0.0348(5) 0.60659(18) 0.3298(3) 0.0332(10) Uani 1 1 d . . . . .
H32 H -0.080596 0.632308 0.354027 0.040 Uiso 1 1 calc R U . . .
C33 C -0.1102(5) 0.5738(2) 0.2743(3) 0.0438(13) Uani 1 1 d . . . . .
H33 H -0.205651 0.578379 0.260974 0.053 Uiso 1 1 calc R U . . .
C34 C -0.0435(6) 0.5346(2) 0.2391(3) 0.0418(12) Uani 1 1 d . . . . .
H34 H -0.094190 0.512615 0.202206 0.050 Uiso 1 1 calc R U . . .
C35 C 0.0979(6) 0.52773(18) 0.2584(2) 0.0363(10) Uani 1 1 d . . . . .
H35 H 0.142615 0.500951 0.234993 0.044 Uiso 1 1 calc R U . . .
C36 C 0.1732(5) 0.56120(16) 0.3132(2) 0.0263(8) Uani 1 1 d . . . . .
H36 H 0.268707 0.556789 0.325988 0.032 Uiso 1 1 calc R U . . .
C37 C 0.0891(4) 0.70143(16) 0.4333(2) 0.0221(7) Uani 1 1 d . . . . .
C38 C 0.0460(4) 0.69801(16) 0.4959(2) 0.0254(7) Uani 1 1 d . . . . .
H38 H 0.079493 0.667981 0.527252 0.030 Uiso 1 1 calc R U . . .
C39 C -0.0468(5) 0.73878(18) 0.5129(2) 0.0307(9) Uani 1 1 d . . . . .
H39 H -0.074120 0.736273 0.555531 0.037 Uiso 1 1 calc R U . . .
C40 C -0.0980(5) 0.78324(18) 0.4654(3) 0.0339(9) Uani 1 1 d . . . . .
H40 H -0.158809 0.811050 0.476391 0.041 Uiso 1 1 calc R U . . .
C41 C -0.0583(5) 0.78584(18) 0.4021(2) 0.0349(10) Uani 1 1 d . . . . .
H41 H -0.094477 0.815028 0.370025 0.042 Uiso 1 1 calc R U . . .
C42 C 0.0345(5) 0.74585(17) 0.3854(2) 0.0299(9) Uani 1 1 d . . . . .
H42 H 0.060633 0.748343 0.342523 0.036 Uiso 1 1 calc R U . . .
C43 C 0.3036(4) 0.68905(17) 0.35606(19) 0.0244(7) Uani 1 1 d . . . . .
H43A H 0.233162 0.700684 0.315655 0.029 Uiso 1 1 calc R U . . .
H43B H 0.340758 0.724809 0.379874 0.029 Uiso 1 1 calc R U . . .
C44 C 0.5577(5) 0.6369(2) 0.3777(2) 0.0312(9) Uani 1 1 d . . . . .
H44A H 0.621565 0.669003 0.388800 0.047 Uiso 1 1 calc R U . . .
H44B H 0.598690 0.606295 0.355143 0.047 Uiso 1 1 calc R U . . .
H44C H 0.536085 0.621991 0.420042 0.047 Uiso 1 1 calc R U . . .
C45 C 0.4073(5) 0.6565(2) 0.2460(2) 0.0370(10) Uani 1 1 d . . . . .
H45A H 0.492675 0.643722 0.235084 0.056 Uiso 1 1 calc R U . . .
H45B H 0.384495 0.694920 0.226823 0.056 Uiso 1 1 calc R U . . .
H45C H 0.334914 0.629496 0.226167 0.056 Uiso 1 1 calc R U . . .
B1 B 0.4811(5) 0.48336(18) 0.6286(2) 0.0226(8) Uani 1 1 d . . . . .
B2 B 0.6865(5) 0.6509(2) 0.6580(2) 0.0267(9) Uani 1 1 d . . . . .
B3 B 0.4237(5) 0.6585(2) 0.3279(2) 0.0285(9) Uani 1 1 d . . . . .
Rh2 Rh 0.86352(2) 0.12121(2) 0.49842(2) 0.01622(6) Uani 1 1 d . . . . .
Cl2 Cl 0.99076(9) 0.14834(4) 0.41178(4) 0.02130(16) Uani 1 1 d . . . . .
P4 P 0.91797(11) 0.02561(4) 0.47348(5) 0.01958(18) Uani 1 1 d . . . . .
P5 P 0.77174(10) 0.21441(4) 0.48240(5) 0.01755(17) Uani 1 1 d . . . . .
P6 P 0.79845(10) 0.09826(4) 0.59636(5) 0.01962(18) Uani 1 1 d . . . . .
C46 C 0.9538(5) -0.03659(16) 0.53543(19) 0.0255(8) Uani 1 1 d . . . . .
C47 C 1.0895(5) -0.04846(19) 0.5706(2) 0.0338(9) Uani 1 1 d . . . . .
H47 H 1.161783 -0.025104 0.562788 0.041 Uiso 1 1 calc R U . . .
C48 C 1.1165(6) -0.0957(2) 0.6177(2) 0.0381(11) Uani 1 1 d . . . . .
H48 H 1.207121 -0.104032 0.640400 0.046 Uiso 1 1 calc R U . . .
C49 C 1.0105(6) -0.1297(2) 0.6304(2) 0.0408(12) Uani 1 1 d . . . . .
H49 H 1.029104 -0.160892 0.661771 0.049 Uiso 1 1 calc R U . . .
C50 C 0.8765(6) -0.11760(19) 0.5970(2) 0.0365(11) Uani 1 1 d . . . . .
H50 H 0.804842 -0.140494 0.606290 0.044 Uiso 1 1 calc R U . . .
C51 C 0.8467(5) -0.07124(17) 0.5490(2) 0.0287(8) Uani 1 1 d . . . . .
H51 H 0.755714 -0.063636 0.526221 0.034 Uiso 1 1 calc R U . . .
C52 C 0.7793(4) -0.00492(16) 0.40578(19) 0.0217(7) Uani 1 1 d . . . . .
C53 C 0.6609(4) 0.02777(18) 0.3791(2) 0.0263(8) Uani 1 1 d . . . . .
H53 H 0.649113 0.064314 0.398245 0.032 Uiso 1 1 calc R U . . .
C54 C 0.5601(5) 0.0061(2) 0.3239(2) 0.0313(9) Uani 1 1 d . . . . .
H54 H 0.480211 0.027803 0.307075 0.038 Uiso 1 1 calc R U . . .
C55 C 0.5784(5) -0.0477(2) 0.2941(2) 0.0327(9) Uani 1 1 d . . . . .
H55 H 0.511299 -0.061926 0.256896 0.039 Uiso 1 1 calc R U . . .
C56 C 0.6976(5) -0.08057(17) 0.3198(2) 0.0282(8) Uani 1 1 d . . . . .
H56 H 0.710145 -0.116635 0.299695 0.034 Uiso 1 1 calc R U . . .
C57 C 0.7970(5) -0.05943(16) 0.3751(2) 0.0255(8) Uani 1 1 d . . . . .
H57 H 0.876206 -0.081444 0.392232 0.031 Uiso 1 1 calc R U . . .
C58 C 1.0672(4) 0.02476(16) 0.4327(2) 0.0235(7) Uani 1 1 d . . . . .
H58A H 1.147925 0.035754 0.468083 0.028 Uiso 1 1 calc R U . . .
H58B H 1.081111 -0.015390 0.419055 0.028 Uiso 1 1 calc R U . . .
C59 C 1.2096(5) 0.0827(2) 0.3506(3) 0.0357(10) Uani 1 1 d . . . . .
H59A H 1.241511 0.051510 0.324975 0.054 Uiso 1 1 calc R U . . .
H59B H 1.274328 0.088433 0.394356 0.054 Uiso 1 1 calc R U . . .
H59C H 1.201912 0.118228 0.323547 0.054 Uiso 1 1 calc R U . . .
C60 C 0.9458(5) 0.05542(18) 0.2963(2) 0.0290(8) Uani 1 1 d . . . . .
H60A H 0.950161 0.015544 0.280996 0.043 Uiso 1 1 calc R U . . .
H60B H 0.960160 0.081608 0.260038 0.043 Uiso 1 1 calc R U . . .
H60C H 0.856669 0.062736 0.306452 0.043 Uiso 1 1 calc R U . . .
C61 C 0.5991(4) 0.22650(15) 0.50038(19) 0.0205(7) Uani 1 1 d . . . . .
C62 C 0.4912(4) 0.19246(17) 0.4634(2) 0.0282(8) Uani 1 1 d . . . . .
H62 H 0.508619 0.165237 0.430900 0.034 Uiso 1 1 calc R U . . .
C63 C 0.3586(4) 0.19831(19) 0.4742(2) 0.0319(9) Uani 1 1 d . . . . .
H63 H 0.287704 0.175148 0.448937 0.038 Uiso 1 1 calc R U . . .
C64 C 0.3309(4) 0.2388(2) 0.5227(2) 0.0318(9) Uani 1 1 d . . . . .
H64 H 0.241906 0.242568 0.530427 0.038 Uiso 1 1 calc R U . . .
C65 C 0.4368(5) 0.27316(19) 0.5590(2) 0.0307(9) Uani 1 1 d . . . . .
H65 H 0.418527 0.300827 0.590862 0.037 Uiso 1 1 calc R U . . .
C66 C 0.5707(4) 0.26703(17) 0.54866(19) 0.0237(7) Uani 1 1 d . . . . .
H66 H 0.641500 0.290129 0.574123 0.028 Uiso 1 1 calc R U . . .
C67 C 0.8744(4) 0.27474(16) 0.5277(2) 0.0246(8) Uani 1 1 d . . . . .
C68 C 0.8363(5) 0.33388(17) 0.5185(3) 0.0346(10) Uani 1 1 d . . . . .
H68 H 0.755742 0.344399 0.486713 0.041 Uiso 1 1 calc R U . . .
C69 C 0.9196(7) 0.3769(2) 0.5571(3) 0.0490(14) Uani 1 1 d . . . . .
H69 H 0.893889 0.416194 0.551131 0.059 Uiso 1 1 calc R U . . .
C70 C 1.0402(6) 0.3619(2) 0.6042(3) 0.0532(16) Uani 1 1 d . . . . .
H70 H 1.094042 0.391009 0.630177 0.064 Uiso 1 1 calc R U . . .
C71 C 1.0813(5) 0.3036(3) 0.6129(3) 0.0498(14) Uani 1 1 d . . . . .
H71 H 1.162656 0.293488 0.644339 0.060 Uiso 1 1 calc R U . . .
C72 C 0.9990(4) 0.2605(2) 0.5741(2) 0.0343(10) Uani 1 1 d . . . . .
H72 H 1.027273 0.221537 0.578966 0.041 Uiso 1 1 calc R U . . .
C73 C 0.7411(4) 0.23338(17) 0.3889(2) 0.0240(7) Uani 1 1 d . . . . .
H73A H 0.674463 0.205455 0.363787 0.029 Uiso 1 1 calc R U . . .
H73B H 0.696944 0.271623 0.383317 0.029 Uiso 1 1 calc R U . . .
C74 C 0.8406(6) 0.2099(2) 0.2725(2) 0.0388(11) Uani 1 1 d . . . . .
H74A H 0.786677 0.237395 0.240529 0.058 Uiso 1 1 calc R U . . .
H74B H 0.791369 0.173440 0.270680 0.058 Uiso 1 1 calc R U . . .
H74C H 0.927518 0.203402 0.259496 0.058 Uiso 1 1 calc R U . . .
C75 C 0.9851(5) 0.28334(19) 0.3717(3) 0.0374(10) Uani 1 1 d . . . . .
H75A H 1.065097 0.271777 0.354666 0.056 Uiso 1 1 calc R U . . .
H75B H 1.009188 0.286581 0.421894 0.056 Uiso 1 1 calc R U . . .
H75C H 0.952392 0.320608 0.351792 0.056 Uiso 1 1 calc R U . . .
C76 C 0.6684(4) 0.04075(16) 0.59316(19) 0.0224(7) Uani 1 1 d . . . . .
C77 C 0.5582(4) 0.03737(17) 0.5350(2) 0.0269(8) Uani 1 1 d . . . . .
H77 H 0.550559 0.065363 0.499722 0.032 Uiso 1 1 calc R U . . .
C78 C 0.4604(5) -0.0066(2) 0.5288(3) 0.0358(10) Uani 1 1 d . . . . .
H78 H 0.388455 -0.008215 0.489369 0.043 Uiso 1 1 calc R U . . .
C79 C 0.4693(5) -0.0485(2) 0.5816(2) 0.0347(9) Uani 1 1 d . . . . .
H79 H 0.404042 -0.078394 0.577268 0.042 Uiso 1 1 calc R U . . .
C80 C 0.5751(5) -0.04546(19) 0.6402(2) 0.0339(9) Uani 1 1 d . . . . .
H80 H 0.580951 -0.073214 0.675668 0.041 Uiso 1 1 calc R U . . .
C81 C 0.6738(5) -0.00086(17) 0.6466(2) 0.0292(8) Uani 1 1 d . . . . .
H81 H 0.743958 0.001283 0.686812 0.035 Uiso 1 1 calc R U . . .
C82 C 0.7308(4) 0.15453(16) 0.64803(19) 0.0236(7) Uani 1 1 d . . . . .
C83 C 0.5962(5) 0.15369(18) 0.6586(2) 0.0293(8) Uani 1 1 d . . . . .
H83 H 0.534013 0.125516 0.636193 0.035 Uiso 1 1 calc R U . . .
C84 C 0.5542(6) 0.1948(2) 0.7024(2) 0.0407(11) Uani 1 1 d . . . . .
H84 H 0.463988 0.194363 0.708987 0.049 Uiso 1 1 calc R U . . .
C85 C 0.6469(6) 0.2364(2) 0.7362(2) 0.0442(13) Uani 1 1 d . . . . .
H85 H 0.619814 0.262722 0.767040 0.053 Uiso 1 1 calc R U . . .
C86 C 0.7786(6) 0.2391(2) 0.7245(2) 0.0425(12) Uani 1 1 d . . . . .
H86 H 0.838699 0.268424 0.745781 0.051 Uiso 1 1 calc R U . . .
C87 C 0.8231(5) 0.19806(19) 0.6808(2) 0.0347(10) Uani 1 1 d . . . . .
H87 H 0.912769 0.199587 0.673493 0.042 Uiso 1 1 calc R U . . .
C88 C 0.9439(4) 0.07120(17) 0.66469(19) 0.0254(8) Uani 1 1 d . . . . .
H88A H 0.911800 0.069097 0.708167 0.030 Uiso 1 1 calc R U . . .
H88B H 0.963060 0.031262 0.652323 0.030 Uiso 1 1 calc R U . . .
C89 C 1.1453(7) 0.1251(4) 0.7582(3) 0.072(2) Uani 1 1 d . . . . .
H89A H 1.180031 0.164495 0.758492 0.108 Uiso 1 1 calc R U . . .
H89B H 1.219020 0.099236 0.779560 0.108 Uiso 1 1 calc R U . . .
H89C H 1.073217 0.123728 0.784057 0.108 Uiso 1 1 calc R U . . .
C90 C 1.1778(5) 0.1114(2) 0.6256(3) 0.0393(11) Uani 1 1 d . . . . .
H90A H 1.232592 0.076586 0.625979 0.059 Uiso 1 1 calc R U . . .
H90B H 1.237628 0.144822 0.636926 0.059 Uiso 1 1 calc R U . . .
H90C H 1.119614 0.116604 0.579841 0.059 Uiso 1 1 calc R U . . .
B4 B 1.0627(5) 0.06599(19) 0.3652(2) 0.0249(8) Uani 1 1 d . . . . .
B5 B 0.8674(5) 0.2357(2) 0.3499(3) 0.0294(9) Uani 1 1 d . . . . .
B6 B 1.0863(6) 0.1053(2) 0.6808(3) 0.0343(11) Uani 1 1 d . . . . .

loop_
_atom_site_aniso_label
_atom_site_aniso_U_11
_atom_site_aniso_U_22
_atom_site_aniso_U_33
_atom_site_aniso_U_23
_atom_site_aniso_U_13
_atom_site_aniso_U_12
Rh1 0.01339(11) 0.01415(10) 0.01624(12) 0.00058(9) 0.00029(9) -0.00141(11)
Cl1 0.0170(4) 0.0227(4) 0.0203(4) 0.0026(3) -0.0004(3) 0.0006(3)
P1 0.0131(4) 0.0153(4) 0.0198(4) 0.0004(3) 0.0030(3) -0.0010(3)
P2 0.0191(4) 0.0168(4) 0.0167(4) 0.0002(3) 0.0019(3) -0.0039(3)
P3 0.0174(4) 0.0163(4) 0.0183(4) 0.0005(3) -0.0016(3) 0.0003(3)
C1 0.0152(17) 0.0179(15) 0.039(2) 0.0026(14) 0.0042(14) -0.0017(13)
C2 0.0197(19) 0.0207(17) 0.054(3) -0.0046(17) 0.0114(17) -0.0028(15)
C3 0.0208(19) 0.0300(18) 0.084(4) -0.010(3) 0.018(2) 0.000(2)
C4 0.013(2) 0.044(3) 0.097(5) -0.008(3) 0.003(2) -0.0047(19)
C5 0.023(2) 0.041(2) 0.059(3) -0.005(2) -0.003(2) -0.0062(19)
C6 0.0208(19) 0.0286(18) 0.037(2) -0.0017(16) 0.0022(16) -0.0032(15)
C7 0.0162(16) 0.0186(15) 0.0168(15) 0.0006(12) -0.0002(12) 0.0007(12)
C8 0.029(2) 0.0195(15) 0.0242(17) -0.0008(13) 0.0057(14) -0.0033(15)
C9 0.044(3) 0.0195(17) 0.029(2) -0.0018(15) 0.0047(18) 0.0010(17)
C10 0.035(2) 0.0305(19) 0.0226(18) -0.0060(15) 0.0029(16) 0.0094(17)
C11 0.0206(18) 0.036(2) 0.0197(16) -0.0018(14) 0.0044(13) 0.0021(15)
C12 0.0178(17) 0.0267(18) 0.0218(17) 0.0009(13) 0.0016(13) -0.0007(14)
C13 0.0241(19) 0.0210(16) 0.0210(16) 0.0017(13) 0.0081(14) -0.0014(14)
C14 0.042(2) 0.0280(18) 0.0169(16) 0.0016(14) 0.0043(15) 0.0014(17)
C15 0.030(2) 0.0228(17) 0.0267(18) -0.0002(14) 0.0013(15) 0.0044(15)
C16 0.028(2) 0.0198(16) 0.0164(15) 0.0012(12) 0.0000(13) -0.0076(14)
C17 0.030(2) 0.0310(19) 0.0257(18) 0.0025(15) 0.0047(15) -0.0107(16)
C18 0.043(3) 0.040(2) 0.033(2) 0.0095(18) 0.0016(19) -0.015(2)
C19 0.056(3) 0.031(2) 0.030(2) 0.0116(17) -0.008(2) -0.013(2)
C20 0.044(3) 0.0228(18) 0.033(2) 0.0059(16) -0.0068(19) -0.0014(18)
C21 0.033(2) 0.0195(16) 0.0232(17) 0.0007(13) -0.0022(15) -0.0056(14)
C22 0.0211(18) 0.0240(16) 0.0201(16) 0.0022(13) 0.0050(13) 0.0008(14)
C23 0.026(2) 0.0290(18) 0.0235(18) 0.0036(14) 0.0043(14) -0.0032(15)
C24 0.026(2) 0.049(3) 0.030(2) 0.0093(18) 0.0112(16) 0.0000(19)
C25 0.038(2) 0.049(3) 0.027(2) -0.0009(18) 0.0134(18) 0.011(2)
C26 0.044(3) 0.032(2) 0.0237(19) -0.0057(16) 0.0047(17) 0.0077(18)
C27 0.033(2) 0.0241(17) 0.0229(18) -0.0001(14) 0.0061(15) 0.0019(16)
C28 0.0161(16) 0.0232(16) 0.0193(16) -0.0009(13) 0.0008(12) -0.0042(13)
C29 0.033(2) 0.032(2) 0.0238(19) 0.0055(15) -0.0008(16) -0.0044(17)
C30 0.025(2) 0.034(2) 0.039(2) 0.0057(18) 0.0007(17) 0.0003(17)
C31 0.0266(19) 0.0173(15) 0.0190(16) 0.0010(12) -0.0046(14) -0.0013(14)
C32 0.028(2) 0.0230(18) 0.042(2) -0.0024(16) -0.0078(18) 0.0011(16)
C33 0.035(2) 0.031(2) 0.053(3) -0.0024(19) -0.020(2) -0.0045(19)
C34 0.050(3) 0.028(2) 0.037(2) -0.0037(17) -0.015(2) -0.007(2)
C35 0.054(3) 0.0241(18) 0.025(2) -0.0052(15) -0.0036(19) -0.0025(19)
C36 0.033(2) 0.0206(16) 0.0229(17) 0.0001(14) 0.0002(15) -0.0003(15)
C37 0.0197(17) 0.0196(16) 0.0243(17) -0.0012(13) -0.0015(13) 0.0017(14)
C38 0.0232(18) 0.0217(16) 0.0303(19) 0.0002(14) 0.0035(15) -0.0014(14)
C39 0.026(2) 0.0299(19) 0.038(2) -0.0002(17) 0.0106(17) 0.0004(16)
C40 0.028(2) 0.0233(18) 0.048(3) -0.0071(17) 0.0030(18) 0.0077(16)
C41 0.039(3) 0.0249(18) 0.036(2) -0.0003(16) -0.0032(19) 0.0126(18)
C42 0.039(2) 0.0224(17) 0.0244(18) -0.0007(14) -0.0011(16) 0.0065(16)
C43 0.0268(19) 0.0244(17) 0.0195(16) 0.0040(13) -0.0005(14) -0.0016(15)
C44 0.028(2) 0.037(2) 0.029(2) 0.0036(17) 0.0084(16) 0.0003(17)
C45 0.045(3) 0.038(2) 0.030(2) 0.0004(17) 0.0094(19) -0.008(2)
B1 0.027(2) 0.0193(17) 0.0207(19) 0.0021(14) 0.0028(15) 0.0008(16)
B2 0.024(2) 0.027(2) 0.028(2) 0.0035(16) 0.0033(16) -0.0023(17)
B3 0.032(2) 0.030(2) 0.024(2) 0.0049(17) 0.0060(18) -0.0041(18)
Rh2 0.01833(12) 0.01521(10) 0.01513(12) -0.00051(9) 0.00364(9) 0.00217(11)
Cl2 0.0229(4) 0.0214(4) 0.0208(4) 0.0010(3) 0.0071(3) 0.0016(3)
P4 0.0245(5) 0.0170(4) 0.0174(4) 0.0008(3) 0.0049(3) 0.0040(3)
P5 0.0169(4) 0.0165(4) 0.0193(4) -0.0006(3) 0.0039(3) 0.0011(3)
P6 0.0234(5) 0.0191(4) 0.0166(4) 0.0001(3) 0.0051(3) 0.0022(3)
C46 0.038(2) 0.0204(16) 0.0190(16) 0.0005(13) 0.0079(15) 0.0080(15)
C47 0.043(3) 0.031(2) 0.027(2) 0.0049(16) 0.0079(18) 0.0125(18)
C48 0.050(3) 0.038(2) 0.026(2) 0.0105(17) 0.0087(19) 0.020(2)
C49 0.069(4) 0.030(2) 0.027(2) 0.0086(17) 0.020(2) 0.018(2)
C50 0.062(3) 0.0243(19) 0.027(2) 0.0024(16) 0.019(2) 0.0040(19)
C51 0.044(2) 0.0234(18) 0.0209(17) 0.0010(13) 0.0110(16) 0.0055(16)
C52 0.0271(19) 0.0200(15) 0.0178(16) -0.0001(12) 0.0043(13) -0.0001(14)
C53 0.026(2) 0.0275(18) 0.0266(18) -0.0008(14) 0.0075(15) 0.0044(15)
C54 0.026(2) 0.040(2) 0.028(2) -0.0025(16) 0.0042(16) 0.0012(17)
C55 0.035(2) 0.039(2) 0.0241(19) -0.0061(16) 0.0052(16) -0.0093(18)
C56 0.041(2) 0.0192(16) 0.0261(18) -0.0032(14) 0.0102(16) -0.0048(16)
C57 0.035(2) 0.0201(16) 0.0230(17) 0.0033(13) 0.0090(15) 0.0012(15)
C58 0.0257(19) 0.0183(16) 0.0276(18) 0.0002(13) 0.0084(15) 0.0060(14)
C59 0.032(2) 0.033(2) 0.047(3) 0.0013(19) 0.021(2) 0.0027(18)
C60 0.039(2) 0.0277(18) 0.0212(18) -0.0015(14) 0.0082(16) -0.0042(17)
C61 0.0152(16) 0.0210(15) 0.0257(17) 0.0060(13) 0.0058(13) 0.0048(13)
C62 0.0226(19) 0.0255(18) 0.038(2) -0.0034(16) 0.0092(16) 0.0014(15)
C63 0.0199(19) 0.034(2) 0.042(2) -0.0015(17) 0.0067(17) -0.0037(17)
C64 0.0181(19) 0.041(2) 0.038(2) 0.0065(18) 0.0115(16) 0.0055(17)
C65 0.032(2) 0.033(2) 0.028(2) 0.0036(16) 0.0100(16) 0.0091(17)
C66 0.0249(19) 0.0262(17) 0.0194(16) -0.0005(13) 0.0035(14) 0.0035(14)
C67 0.0258(19) 0.0225(16) 0.0298(19) -0.0061(14) 0.0154(16) -0.0059(15)
C68 0.048(3) 0.0176(16) 0.044(2) -0.0025(16) 0.022(2) -0.0033(17)
C69 0.072(4) 0.0220(19) 0.065(3) -0.017(2) 0.042(3) -0.017(2)
C70 0.046(3) 0.050(3) 0.074(4) -0.037(3) 0.035(3) -0.029(3)
C71 0.029(2) 0.059(3) 0.062(3) -0.030(3) 0.012(2) -0.016(2)
C72 0.024(2) 0.034(2) 0.044(2) -0.0173(19) 0.0072(18) -0.0046(17)
C73 0.0242(18) 0.0246(17) 0.0235(17) 0.0055(14) 0.0058(14) 0.0051(14)
C74 0.051(3) 0.042(2) 0.025(2) 0.0071(17) 0.0105(19) 0.022(2)
C75 0.042(3) 0.029(2) 0.048(3) 0.0056(18) 0.026(2) 0.0033(19)
C76 0.0274(19) 0.0194(16) 0.0221(17) -0.0006(13) 0.0091(14) 0.0016(14)
C77 0.031(2) 0.0242(17) 0.0256(18) 0.0019(14) 0.0065(15) 0.0026(16)
C78 0.030(2) 0.036(2) 0.039(2) 0.0003(18) 0.0028(18) -0.0015(18)
C79 0.035(2) 0.032(2) 0.040(2) -0.0017(17) 0.0134(19) -0.0103(18)
C80 0.043(3) 0.0288(19) 0.033(2) 0.0048(16) 0.0141(18) -0.0042(18)
C81 0.040(2) 0.0271(18) 0.0220(18) 0.0008(14) 0.0096(16) -0.0029(17)
C82 0.031(2) 0.0234(16) 0.0161(16) -0.0014(13) 0.0054(14) 0.0056(15)
C83 0.037(2) 0.0255(18) 0.0278(19) 0.0036(15) 0.0114(16) 0.0063(16)
C84 0.055(3) 0.039(2) 0.032(2) 0.0051(19) 0.020(2) 0.022(2)
C85 0.062(3) 0.043(3) 0.026(2) -0.0067(18) 0.005(2) 0.023(2)
C86 0.056(3) 0.035(2) 0.029(2) -0.0111(17) -0.007(2) 0.010(2)
C87 0.042(3) 0.032(2) 0.027(2) -0.0060(16) -0.0004(18) 0.0051(19)
C88 0.029(2) 0.0274(18) 0.0186(16) 0.0024(13) 0.0023(14) 0.0064(15)
C89 0.048(4) 0.120(6) 0.041(3) -0.034(4) -0.002(3) -0.014(4)
C90 0.025(2) 0.051(3) 0.039(2) 0.001(2) 0.0005(18) 0.001(2)
B4 0.030(2) 0.0225(18) 0.0234(19) -0.0016(15) 0.0078(16) 0.0032(17)
B5 0.030(2) 0.029(2) 0.032(2) 0.0041(17) 0.0134(19) 0.0082(18)
B6 0.034(3) 0.039(3) 0.027(2) -0.0017(19) -0.0015(19) 0.007(2)

loop_
_atom_type_symbol
_atom_type_description
_atom_type_scat_dispersion_real
_atom_type_scat_dispersion_imag
_atom_type_scat_source
C C 0.0033 0.0016 'International Tables Vol C Tables 4.2.6.8 and 6.1.1.4'
H H 0.0000 0.0000 'International Tables Vol C Tables 4.2.6.8 and 6.1.1.4'
B B 0.0013 0.0007 'International Tables Vol C Tables 4.2.6.8 and 6.1.1.4'
Cl Cl 0.1484 0.1585 'International Tables Vol C Tables 4.2.6.8 and 6.1.1.4'
P P 0.1023 0.0942 'International Tables Vol C Tables 4.2.6.8 and 6.1.1.4'
Rh Rh -1.1178 0.9187 'International Tables Vol C Tables 4.2.6.8 and 6.1.1.4'

loop_
_geom_angle_atom_site_label_1
_geom_angle_atom_site_label_2
_geom_angle_atom_site_label_3
_geom_angle
_geom_angle_site_symmetry_1
_geom_angle_site_symmetry_3
_geom_angle_publ_flag
Cl1 Rh1 H44C 85.9 . . ?
P1 Rh1 Cl1 84.78(3) . . ?
P1 Rh1 P2 158.69(3) . . ?
P1 Rh1 H44C 109.9 . . ?
P2 Rh1 Cl1 85.18(4) . . ?
P2 Rh1 H44C 88.0 . . ?
P3 Rh1 Cl1 166.88(4) . . ?
P3 Rh1 P1 98.12(4) . . ?
P3 Rh1 P2 95.91(4) . . ?
P3 Rh1 H44C 81.1 . . ?
Rh1 Cl1 B2 108.44(11) . . ?
B1 Cl1 Rh1 106.97(11) . . ?
B1 Cl1 B2 128.03(15) . . ?
C1 P1 Rh1 116.89(12) . . ?
C1 P1 C13 102.57(19) . . ?
C7 P1 Rh1 121.35(12) . . ?
C7 P1 C1 104.23(17) . . ?
C7 P1 C13 103.13(17) . . ?
C13 P1 Rh1 106.30(13) . . ?
C16 P2 Rh1 123.09(12) . . ?
C16 P2 C28 102.49(17) . . ?
C22 P2 Rh1 113.97(13) . . ?
C22 P2 C16 101.23(18) . . ?
C22 P2 C28 102.32(17) . . ?
C28 P2 Rh1 111.22(12) . . ?
C31 P3 Rh1 121.87(12) . . ?
C37 P3 Rh1 117.32(12) . . ?
C37 P3 C31 101.05(17) . . ?
C37 P3 C43 102.70(18) . . ?
C43 P3 Rh1 113.12(13) . . ?
C43 P3 C31 97.46(18) . . ?
C2 C1 P1 117.7(3) . . ?
C2 C1 C6 118.8(4) . . ?
C6 C1 P1 123.4(3) . . ?
C1 C2 H2 119.4 . . ?
C3 C2 C1 121.2(4) . . ?
C3 C2 H2 119.4 . . ?
C2 C3 H3 120.1 . . ?
C2 C3 C4 119.8(5) . . ?
C4 C3 H3 120.1 . . ?
C3 C4 H4 120.2 . . ?
C5 C4 C3 119.7(4) . . ?
C5 C4 H4 120.2 . . ?
C4 C5 H5 119.6 . . ?
C6 C5 C4 120.7(5) . . ?
C6 C5 H5 119.6 . . ?
C1 C6 H6 120.1 . . ?
C5 C6 C1 119.7(4) . . ?
C5 C6 H6 120.1 . . ?
C8 C7 P1 122.0(3) . . ?
C12 C7 P1 119.5(3) . . ?
C12 C7 C8 118.4(3) . . ?
C7 C8 H8 119.6 . . ?
C9 C8 C7 120.7(4) . . ?
C9 C8 H8 119.6 . . ?
C8 C9 H9 119.9 . . ?
C10 C9 C8 120.3(4) . . ?
C10 C9 H9 119.9 . . ?
C9 C10 H10 120.1 . . ?
C9 C10 C11 119.8(4) . . ?
C11 C10 H10 120.1 . . ?
C10 C11 H11 119.9 . . ?
C10 C11 C12 120.3(4) . . ?
C12 C11 H11 119.9 . . ?
C7 C12 C11 120.6(4) . . ?
C7 C12 H12 119.7 . . ?
C11 C12 H12 119.7 . . ?
P1 C13 H13A 107.7 . . ?
P1 C13 H13B 107.7 . . ?
H13A C13 H13B 107.1 . . ?
B1 C13 P1 118.7(3) . . ?
B1 C13 H13A 107.7 . . ?
B1 C13 H13B 107.7 . . ?
H14A C14 H14B 109.5 . . ?
H14A C14 H14C 109.5 . . ?
H14B C14 H14C 109.5 . . ?
B1 C14 H14A 109.5 . . ?
B1 C14 H14B 109.5 . . ?
B1 C14 H14C 109.5 . . ?
H15A C15 H15B 109.5 . . ?
H15A C15 H15C 109.5 . . ?
H15B C15 H15C 109.5 . . ?
B1 C15 H15A 109.5 . . ?
B1 C15 H15B 109.5 . . ?
B1 C15 H15C 109.5 . . ?
C17 C16 P2 120.2(3) . . ?
C17 C16 C21 118.5(4) . . ?
C21 C16 P2 121.1(3) . . ?
C16 C17 H17 119.6 . . ?
C18 C17 C16 120.9(4) . . ?
C18 C17 H17 119.6 . . ?
C17 C18 H18 120.1 . . ?
C19 C18 C17 119.7(5) . . ?
C19 C18 H18 120.1 . . ?
C18 C19 H19 119.6 . . ?
C18 C19 C20 120.8(4) . . ?
C20 C19 H19 119.6 . . ?
C19 C20 H20 120.2 . . ?
C19 C20 C21 119.7(5) . . ?
C21 C20 H20 120.2 . . ?
C16 C21 H21 119.8 . . ?
C20 C21 C16 120.4(4) . . ?
C20 C21 H21 119.8 . . ?
C23 C22 P2 121.3(3) . . ?
C23 C22 C27 118.0(4) . . ?
C27 C22 P2 120.5(3) . . ?
C22 C23 H23 119.5 . . ?
C24 C23 C22 121.1(4) . . ?
C24 C23 H23 119.5 . . ?
C23 C24 H24 120.0 . . ?
C25 C24 C23 120.1(4) . . ?
C25 C24 H24 120.0 . . ?
C24 C25 H25 120.0 . . ?
C24 C25 C26 119.9(4) . . ?
C26 C25 H25 120.0 . . ?
C25 C26 H26 119.9 . . ?
C27 C26 C25 120.2(4) . . ?
C27 C26 H26 119.9 . . ?
C22 C27 H27 119.6 . . ?
C26 C27 C22 120.7(4) . . ?
C26 C27 H27 119.6 . . ?
P2 C28 H28A 107.3 . . ?
P2 C28 H28B 107.3 . . ?
H28A C28 H28B 106.9 . . ?
B2 C28 P2 120.1(3) . . ?
B2 C28 H28A 107.3 . . ?
B2 C28 H28B 107.3 . . ?
H29A C29 H29B 109.5 . . ?
H29A C29 H29C 109.5 . . ?
H29B C29 H29C 109.5 . . ?
B2 C29 H29A 109.5 . . ?
B2 C29 H29B 109.5 . . ?
B2 C29 H29C 109.5 . . ?
H30A C30 H30B 109.5 . . ?
H30A C30 H30C 109.5 . . ?
H30B C30 H30C 109.5 . . ?
B2 C30 H30A 109.5 . . ?
B2 C30 H30B 109.5 . . ?
B2 C30 H30C 109.5 . . ?
C32 C31 P3 123.4(3) . . ?
C32 C31 C36 118.5(3) . . ?
C36 C31 P3 117.9(3) . . ?
C31 C32 H32 119.7 . . ?
C31 C32 C33 120.6(5) . . ?
C33 C32 H32 119.7 . . ?
C32 C33 H33 120.0 . . ?
C34 C33 C32 120.1(5) . . ?
C34 C33 H33 120.0 . . ?
C33 C34 H34 119.8 . . ?
C35 C34 C33 120.3(4) . . ?
C35 C34 H34 119.8 . . ?
C34 C35 H35 120.2 . . ?
C34 C35 C36 119.5(4) . . ?
C36 C35 H35 120.2 . . ?
C31 C36 H36 119.5 . . ?
C35 C36 C31 121.0(4) . . ?
C35 C36 H36 119.5 . . ?
C38 C37 P3 119.0(3) . . ?
C38 C37 C42 118.8(4) . . ?
C42 C37 P3 122.2(3) . . ?
C37 C38 H38 119.4 . . ?
C37 C38 C39 121.3(4) . . ?
C39 C38 H38 119.4 . . ?
C38 C39 H39 120.4 . . ?
C40 C39 C38 119.2(4) . . ?
C40 C39 H39 120.4 . . ?
C39 C40 H40 120.1 . . ?
C41 C40 C39 119.7(4) . . ?
C41 C40 H40 120.1 . . ?
C40 C41 H41 119.4 . . ?
C40 C41 C42 121.1(4) . . ?
C42 C41 H41 119.4 . . ?
C37 C42 H42 120.1 . . ?
C41 C42 C37 119.9(4) . . ?
C41 C42 H42 120.1 . . ?
P3 C43 H43A 107.5 . . ?
P3 C43 H43B 107.5 . . ?
H43A C43 H43B 107.0 . . ?
B3 C43 P3 119.3(3) . . ?
B3 C43 H43A 107.5 . . ?
B3 C43 H43B 107.5 . . ?
H44A C44 H44B 109.5 . . ?
H44A C44 H44C 109.5 . . ?
H44B C44 H44C 109.5 . . ?
B3 C44 H44A 109.5 . . ?
B3 C44 H44B 109.5 . . ?
B3 C44 H44C 109.5 . . ?
H45A C45 H45B 109.5 . . ?
H45A C45 H45C 109.5 . . ?
H45B C45 H45C 109.5 . . ?
B3 C45 H45A 109.5 . . ?
B3 C45 H45B 109.5 . . ?
B3 C45 H45C 109.5 . . ?
C13 B1 Cl1 99.1(2) . . ?
C13 B1 C14 114.4(4) . . ?
C13 B1 C15 119.9(3) . . ?
C14 B1 Cl1 100.0(2) . . ?
C15 B1 Cl1 100.6(3) . . ?
C15 B1 C14 117.0(3) . . ?
C28 B2 Cl1 91.3(2) . . ?
C29 B2 Cl1 100.8(3) . . ?
C29 B2 C28 121.7(4) . . ?
C29 B2 C30 117.5(4) . . ?
C30 B2 Cl1 102.2(3) . . ?
C30 B2 C28 115.0(4) . . ?
C44 B3 C43 122.1(4) . . ?
C44 B3 C45 121.0(4) . . ?
C45 B3 C43 116.7(4) . . ?
Cl2 Rh2 H90C 81.7 . . ?
P4 Rh2 Cl2 84.97(4) . . ?
P4 Rh2 H90C 81.7 . . ?
P5 Rh2 Cl2 85.34(3) . . ?
P5 Rh2 P4 159.89(4) . . ?
P5 Rh2 H90C 114.2 . . ?
P6 Rh2 Cl2 165.40(4) . . ?
P6 Rh2 P4 94.84(4) . . ?
P6 Rh2 P5 98.93(4) . . ?
P6 Rh2 H90C 83.9 . . ?
Rh2 Cl2 B5 105.62(12) . . ?
B4 Cl2 Rh2 109.20(12) . . ?
B4 Cl2 B5 128.80(16) . . ?
C46 P4 Rh2 127.06(13) . . ?
C52 P4 Rh2 109.68(12) . . ?
C52 P4 C46 100.97(18) . . ?
C58 P4 Rh2 110.41(12) . . ?
C58 P4 C46 102.67(18) . . ?
C58 P4 C52 103.48(18) . . ?
C61 P5 Rh2 117.89(12) . . ?
C67 P5 Rh2 117.84(14) . . ?
C67 P5 C61 103.82(18) . . ?
C67 P5 C73 105.08(18) . . ?
C73 P5 Rh2 109.11(13) . . ?
C73 P5 C61 101.20(18) . . ?
C76 P6 Rh2 118.36(13) . . ?
C76 P6 C82 100.37(19) . . ?
C76 P6 C88 102.68(18) . . ?
C82 P6 Rh2 121.18(13) . . ?
C82 P6 C88 98.94(17) . . ?
C88 P6 Rh2 112.15(14) . . ?
C47 C46 P4 119.9(3) . . ?
C51 C46 P4 120.8(3) . . ?
C51 C46 C47 119.2(4) . . ?
C46 C47 H47 120.1 . . ?
C46 C47 C48 119.8(5) . . ?
C48 C47 H47 120.1 . . ?
C47 C48 H48 119.8 . . ?
C49 C48 C47 120.5(5) . . ?
C49 C48 H48 119.8 . . ?
C48 C49 H49 120.0 . . ?
C48 C49 C50 120.0(4) . . ?
C50 C49 H49 120.0 . . ?
C49 C50 H50 119.6 . . ?
C49 C50 C51 120.8(5) . . ?
C51 C50 H50 119.6 . . ?
C46 C51 C50 119.7(4) . . ?
C46 C51 H51 120.2 . . ?
C50 C51 H51 120.2 . . ?
C53 C52 P4 120.6(3) . . ?
C53 C52 C57 119.0(4) . . ?
C57 C52 P4 120.1(3) . . ?
C52 C53 H53 119.8 . . ?
C54 C53 C52 120.4(4) . . ?
C54 C53 H53 119.8 . . ?
C53 C54 H54 119.9 . . ?
C55 C54 C53 120.1(4) . . ?
C55 C54 H54 119.9 . . ?
C54 C55 H55 120.0 . . ?
C54 C55 C56 120.0(4) . . ?
C56 C55 H55 120.0 . . ?
C55 C56 H56 120.0 . . ?
C57 C56 C55 119.9(4) . . ?
C57 C56 H56 120.0 . . ?
C52 C57 H57 119.7 . . ?
C56 C57 C52 120.5(4) . . ?
C56 C57 H57 119.7 . . ?
P4 C58 H58A 107.8 . . ?
P4 C58 H58B 107.8 . . ?
H58A C58 H58B 107.1 . . ?
B4 C58 P4 118.0(3) . . ?
B4 C58 H58A 107.8 . . ?
B4 C58 H58B 107.8 . . ?
H59A C59 H59B 109.5 . . ?
H59A C59 H59C 109.5 . . ?
H59B C59 H59C 109.5 . . ?
B4 C59 H59A 109.5 . . ?
B4 C59 H59B 109.5 . . ?
B4 C59 H59C 109.5 . . ?
H60A C60 H60B 109.5 . . ?
H60A C60 H60C 109.5 . . ?
H60B C60 H60C 109.5 . . ?
B4 C60 H60A 109.5 . . ?
B4 C60 H60B 109.5 . . ?
B4 C60 H60C 109.5 . . ?
C62 C61 P5 117.4(3) . . ?
C62 C61 C66 118.5(4) . . ?
C66 C61 P5 124.2(3) . . ?
C61 C62 H62 119.4 . . ?
C63 C62 C61 121.2(4) . . ?
C63 C62 H62 119.4 . . ?
C62 C63 H63 119.9 . . ?
C62 C63 C64 120.1(4) . . ?
C64 C63 H63 119.9 . . ?
C63 C64 H64 120.4 . . ?
C65 C64 C63 119.2(4) . . ?
C65 C64 H64 120.4 . . ?
C64 C65 H65 119.6 . . ?
C64 C65 C66 120.8(4) . . ?
C66 C65 H65 119.6 . . ?
C61 C66 H66 119.9 . . ?
C65 C66 C61 120.3(4) . . ?
C65 C66 H66 119.9 . . ?
C68 C67 P5 123.9(3) . . ?
C68 C67 C72 118.7(4) . . ?
C72 C67 P5 117.5(3) . . ?
C67 C68 H68 120.1 . . ?
C69 C68 C67 119.8(5) . . ?
C69 C68 H68 120.1 . . ?
C68 C69 H69 119.7 . . ?
C70 C69 C68 120.7(5) . . ?
C70 C69 H69 119.7 . . ?
C69 C70 H70 119.8 . . ?
C69 C70 C71 120.4(4) . . ?
C71 C70 H70 119.8 . . ?
C70 C71 H71 120.5 . . ?
C70 C71 C72 119.1(5) . . ?
C72 C71 H71 120.5 . . ?
C67 C72 H72 119.3 . . ?
C71 C72 C67 121.4(5) . . ?
C71 C72 H72 119.3 . . ?
P5 C73 H73A 107.3 . . ?
P5 C73 H73B 107.3 . . ?
H73A C73 H73B 106.9 . . ?
B5 C73 P5 120.2(3) . . ?
B5 C73 H73A 107.3 . . ?
B5 C73 H73B 107.3 . . ?
H74A C74 H74B 109.5 . . ?
H74A C74 H74C 109.5 . . ?
H74B C74 H74C 109.5 . . ?
B5 C74 H74A 109.5 . . ?
B5 C74 H74B 109.5 . . ?
B5 C74 H74C 109.5 . . ?
H75A C75 H75B 109.5 . . ?
H75A C75 H75C 109.5 . . ?
H75B C75 H75C 109.5 . . ?
B5 C75 H75A 109.5 . . ?
B5 C75 H75B 109.5 . . ?
B5 C75 H75C 109.5 . . ?
C77 C76 P6 119.2(3) . . ?
C77 C76 C81 117.7(4) . . ?
C81 C76 P6 123.0(3) . . ?
C76 C77 H77 119.3 . . ?
C78 C77 C76 121.5(4) . . ?
C78 C77 H77 119.3 . . ?
C77 C78 H78 120.0 . . ?
C77 C78 C79 120.0(4) . . ?
C79 C78 H78 120.0 . . ?
C78 C79 H79 120.1 . . ?
C80 C79 C78 119.7(4) . . ?
C80 C79 H79 120.1 . . ?
C79 C80 H80 119.9 . . ?
C79 C80 C81 120.2(4) . . ?
C81 C80 H80 119.9 . . ?
C76 C81 H81 119.6 . . ?
C80 C81 C76 120.7(4) . . ?
C80 C81 H81 119.6 . . ?
C83 C82 P6 122.9(3) . . ?
C83 C82 C87 119.4(4) . . ?
C87 C82 P6 117.5(3) . . ?
C82 C83 H83 119.9 . . ?
C84 C83 C82 120.3(4) . . ?
C84 C83 H83 119.9 . . ?
C83 C84 H84 120.0 . . ?
C85 C84 C83 119.9(5) . . ?
C85 C84 H84 120.0 . . ?
C84 C85 H85 119.7 . . ?
C86 C85 C84 120.5(4) . . ?
C86 C85 H85 119.7 . . ?
C85 C86 H86 119.8 . . ?
C85 C86 C87 120.4(5) . . ?
C87 C86 H86 119.8 . . ?
C82 C87 H87 120.3 . . ?
C86 C87 C82 119.3(5) . . ?
C86 C87 H87 120.3 . . ?
P6 C88 H88A 107.3 . . ?
P6 C88 H88B 107.3 . . ?
H88A C88 H88B 106.9 . . ?
B6 C88 P6 120.2(3) . . ?
B6 C88 H88A 107.3 . . ?
B6 C88 H88B 107.3 . . ?
H89A C89 H89B 109.5 . . ?
H89A C89 H89C 109.5 . . ?
H89B C89 H89C 109.5 . . ?
B6 C89 H89A 109.5 . . ?
B6 C89 H89B 109.5 . . ?
B6 C89 H89C 109.5 . . ?
H90A C90 H90B 109.5 . . ?
H90A C90 H90C 109.5 . . ?
H90B C90 H90C 109.5 . . ?
B6 C90 H90A 109.5 . . ?
B6 C90 H90B 109.5 . . ?
B6 C90 H90C 109.5 . . ?
C58 B4 Cl2 96.3(2) . . ?
C59 B4 Cl2 104.7(3) . . ?
C59 B4 C58 115.0(4) . . ?
C59 B4 C60 114.3(4) . . ?
C60 B4 Cl2 103.3(3) . . ?
C60 B4 C58 119.3(4) . . ?
C73 B5 Cl2 95.4(2) . . ?
C74 B5 Cl2 97.5(3) . . ?
C74 B5 C73 117.0(4) . . ?
C75 B5 Cl2 99.3(3) . . ?
C75 B5 C73 120.0(4) . . ?
C75 B5 C74 118.1(4) . . ?
C89 B6 C88 117.7(5) . . ?
C90 B6 C88 122.2(4) . . ?
C90 B6 C89 119.4(5) . . ?

loop_
_geom_bond_atom_site_label_1
_geom_bond_atom_site_label_2
_geom_bond_distance
_geom_bond_site_symmetry_2
_geom_bond_publ_flag
Rh1 Cl1 2.3892(12) . ?
Rh1 P1 2.3043(10) . ?
Rh1 P2 2.3315(10) . ?
Rh1 P3 2.2158(12) . ?
Rh1 H44C 2.6788 . ?
Cl1 B1 2.298(4) . ?
Cl1 B2 2.489(5) . ?
P1 C1 1.828(4) . ?
P1 C7 1.824(4) . ?
P1 C13 1.838(4) . ?
P2 C16 1.832(4) . ?
P2 C22 1.831(4) . ?
P2 C28 1.835(4) . ?
P3 C31 1.843(4) . ?
P3 C37 1.835(4) . ?
P3 C43 1.841(4) . ?
C1 C2 1.400(6) . ?
C1 C6 1.404(6) . ?
C2 H2 0.9300 . ?
C2 C3 1.373(7) . ?
C3 H3 0.9300 . ?
C3 C4 1.395(8) . ?
C4 H4 0.9300 . ?
C4 C5 1.388(8) . ?
C5 H5 0.9300 . ?
C5 C6 1.386(6) . ?
C6 H6 0.9300 . ?
C7 C8 1.402(5) . ?
C7 C12 1.385(5) . ?
C8 H8 0.9300 . ?
C8 C9 1.384(6) . ?
C9 H9 0.9300 . ?
C9 C10 1.379(7) . ?
C10 H10 0.9300 . ?
C10 C11 1.381(6) . ?
C11 H11 0.9300 . ?
C11 C12 1.393(6) . ?
C12 H12 0.9300 . ?
C13 H13A 0.9700 . ?
C13 H13B 0.9700 . ?
C13 B1 1.596(6) . ?
C14 H14A 0.9600 . ?
C14 H14B 0.9600 . ?
C14 H14C 0.9600 . ?
C14 B1 1.600(6) . ?
C15 H15A 0.9600 . ?
C15 H15B 0.9600 . ?
C15 H15C 0.9600 . ?
C15 B1 1.597(6) . ?
C16 C17 1.394(6) . ?
C16 C21 1.401(6) . ?
C17 H17 0.9300 . ?
C17 C18 1.393(6) . ?
C18 H18 0.9300 . ?
C18 C19 1.378(8) . ?
C19 H19 0.9300 . ?
C19 C20 1.380(8) . ?
C20 H20 0.9300 . ?
C20 C21 1.400(5) . ?
C21 H21 0.9300 . ?
C22 C23 1.395(6) . ?
C22 C27 1.408(5) . ?
C23 H23 0.9300 . ?
C23 C24 1.390(6) . ?
C24 H24 0.9300 . ?
C24 C25 1.383(7) . ?
C25 H25 0.9300 . ?
C25 C26 1.390(7) . ?
C26 H26 0.9300 . ?
C26 C27 1.386(6) . ?
C27 H27 0.9300 . ?
C28 H28A 0.9700 . ?
C28 H28B 0.9700 . ?
C28 B2 1.604(6) . ?
C29 H29A 0.9600 . ?
C29 H29B 0.9600 . ?
C29 H29C 0.9600 . ?
C29 B2 1.575(7) . ?
C30 H30A 0.9600 . ?
C30 H30B 0.9600 . ?
C30 H30C 0.9600 . ?
C30 B2 1.579(7) . ?
C31 C32 1.384(6) . ?
C31 C36 1.395(6) . ?
C32 H32 0.9300 . ?
C32 C33 1.392(6) . ?
C33 H33 0.9300 . ?
C33 C34 1.380(8) . ?
C34 H34 0.9300 . ?
C34 C35 1.377(8) . ?
C35 H35 0.9300 . ?
C35 C36 1.391(5) . ?
C36 H36 0.9300 . ?
C37 C38 1.381(6) . ?
C37 C42 1.404(5) . ?
C38 H38 0.9300 . ?
C38 C39 1.397(6) . ?
C39 H39 0.9300 . ?
C39 C40 1.393(6) . ?
C40 H40 0.9300 . ?
C40 C41 1.378(7) . ?
C41 H41 0.9300 . ?
C41 C42 1.381(6) . ?
C42 H42 0.9300 . ?
C43 H43A 0.9700 . ?
C43 H43B 0.9700 . ?
C43 B3 1.575(7) . ?
C44 H44A 0.9600 . ?
C44 H44B 0.9600 . ?
C44 H44C 0.9600 . ?
C44 B3 1.546(6) . ?
C45 H45A 0.9600 . ?
C45 H45B 0.9600 . ?
C45 H45C 0.9600 . ?
C45 B3 1.573(6) . ?
Rh2 Cl2 2.3985(11) . ?
Rh2 P4 2.3195(11) . ?
Rh2 P5 2.3032(10) . ?
Rh2 P6 2.2087(12) . ?
Rh2 H90C 2.6880 . ?
Cl2 B4 2.265(4) . ?
Cl2 B5 2.503(5) . ?
P4 C46 1.846(4) . ?
P4 C52 1.825(4) . ?
P4 C58 1.824(4) . ?
P5 C61 1.838(4) . ?
P5 C67 1.820(4) . ?
P5 C73 1.836(4) . ?
P6 C76 1.828(4) . ?
P6 C82 1.844(4) . ?
P6 C88 1.845(4) . ?
C46 C47 1.397(6) . ?
C46 C51 1.392(6) . ?
C47 H47 0.9300 . ?
C47 C48 1.403(6) . ?
C48 H48 0.9300 . ?
C48 C49 1.370(8) . ?
C49 H49 0.9300 . ?
C49 C50 1.373(8) . ?
C50 H50 0.9300 . ?
C50 C51 1.400(6) . ?
C51 H51 0.9300 . ?
C52 C53 1.391(5) . ?
C52 C57 1.405(5) . ?
C53 H53 0.9300 . ?
C53 C54 1.391(6) . ?
C54 H54 0.9300 . ?
C54 C55 1.386(6) . ?
C55 H55 0.9300 . ?
C55 C56 1.396(6) . ?
C56 H56 0.9300 . ?
C56 C57 1.381(6) . ?
C57 H57 0.9300 . ?
C58 H58A 0.9700 . ?
C58 H58B 0.9700 . ?
C58 B4 1.611(6) . ?
C59 H59A 0.9600 . ?
C59 H59B 0.9600 . ?
C59 H59C 0.9600 . ?
C59 B4 1.588(7) . ?
C60 H60A 0.9600 . ?
C60 H60B 0.9600 . ?
C60 H60C 0.9600 . ?
C60 B4 1.591(6) . ?
C61 C62 1.389(5) . ?
C61 C66 1.391(5) . ?
C62 H62 0.9300 . ?
C62 C63 1.380(6) . ?
C63 H63 0.9300 . ?
C63 C64 1.390(6) . ?
C64 H64 0.9300 . ?
C64 C65 1.376(7) . ?
C65 H65 0.9300 . ?
C65 C66 1.391(6) . ?
C66 H66 0.9300 . ?
C67 C68 1.399(6) . ?
C67 C72 1.402(6) . ?
C68 H68 0.9300 . ?
C68 C69 1.393(7) . ?
C69 H69 0.9300 . ?
C69 C70 1.383(10) . ?
C70 H70 0.9300 . ?
C70 C71 1.388(9) . ?
C71 H71 0.9300 . ?
C71 C72 1.390(6) . ?
C72 H72 0.9300 . ?
C73 H73A 0.9700 . ?
C73 H73B 0.9700 . ?
C73 B5 1.600(6) . ?
C74 H74A 0.9600 . ?
C74 H74B 0.9600 . ?
C74 H74C 0.9600 . ?
C74 B5 1.590(7) . ?
C75 H75A 0.9600 . ?
C75 H75B 0.9600 . ?
C75 H75C 0.9600 . ?
C75 B5 1.582(7) . ?
C76 C77 1.396(6) . ?
C76 C81 1.402(5) . ?
C77 H77 0.9300 . ?
C77 C78 1.379(6) . ?
C78 H78 0.9300 . ?
C78 C79 1.394(6) . ?
C79 H79 0.9300 . ?
C79 C80 1.376(7) . ?
C80 H80 0.9300 . ?
C80 C81 1.396(6) . ?
C81 H81 0.9300 . ?
C82 C83 1.392(6) . ?
C82 C87 1.405(6) . ?
C83 H83 0.9300 . ?
C83 C84 1.392(6) . ?
C84 H84 0.9300 . ?
C84 C85 1.382(8) . ?
C85 H85 0.9300 . ?
C85 C86 1.373(8) . ?
C86 H86 0.9300 . ?
C86 C87 1.399(6) . ?
C87 H87 0.9300 . ?
C88 H88A 0.9700 . ?
C88 H88B 0.9700 . ?
C88 B6 1.580(7) . ?
C89 H89A 0.9600 . ?
C89 H89B 0.9600 . ?
C89 H89C 0.9600 . ?
C89 B6 1.564(7) . ?
C90 H90A 0.9600 . ?
C90 H90B 0.9600 . ?
C90 H90C 0.9600 . ?
C90 B6 1.558(8) . ?

loop_
_geom_torsion_atom_site_label_1
_geom_torsion_atom_site_label_2
_geom_torsion_atom_site_label_3
_geom_torsion_atom_site_label_4
_geom_torsion
_geom_torsion_site_symmetry_1
_geom_torsion_site_symmetry_2
_geom_torsion_site_symmetry_3
_geom_torsion_site_symmetry_4
_geom_torsion_publ_flag
Rh1 P1 C1 C2 -55.6(4) . . . . ?
Rh1 P1 C1 C6 121.3(3) . . . . ?
Rh1 P1 C7 C8 173.7(2) . . . . ?
Rh1 P1 C7 C12 -2.7(3) . . . . ?
Rh1 P1 C13 B1 -58.7(3) . . . . ?
Rh1 P2 C16 C17 -88.6(3) . . . . ?
Rh1 P2 C16 C21 86.4(3) . . . . ?
Rh1 P2 C22 C23 4.0(4) . . . . ?
Rh1 P2 C22 C27 179.1(3) . . . . ?
Rh1 P2 C28 B2 -59.0(3) . . . . ?
Rh1 P3 C31 C32 125.7(3) . . . . ?
Rh1 P3 C31 C36 -59.0(3) . . . . ?
Rh1 P3 C37 C38 -27.9(3) . . . . ?
Rh1 P3 C37 C42 151.6(3) . . . . ?
Rh1 P3 C43 B3 52.3(3) . . . . ?
P1 C1 C2 C3 178.5(4) . . . . ?
P1 C1 C6 C5 -178.6(3) . . . . ?
P1 C7 C8 C9 -177.5(3) . . . . ?
P1 C7 C12 C11 176.5(3) . . . . ?
P1 C13 B1 Cl1 37.7(3) . . . . ?
P1 C13 B1 C14 143.0(3) . . . . ?
P1 C13 B1 C15 -70.2(4) . . . . ?
P2 C16 C17 C18 175.6(3) . . . . ?
P2 C16 C21 C20 -175.2(3) . . . . ?
P2 C22 C23 C24 174.7(3) . . . . ?
P2 C22 C27 C26 -174.8(3) . . . . ?
P2 C28 B2 Cl1 49.3(3) . . . . ?
P2 C28 B2 C29 -54.3(5) . . . . ?
P2 C28 B2 C30 153.4(3) . . . . ?
P3 C31 C32 C33 173.5(4) . . . . ?
P3 C31 C36 C35 -174.8(3) . . . . ?
P3 C37 C38 C39 177.5(3) . . . . ?
P3 C37 C42 C41 -178.1(3) . . . . ?
P3 C43 B3 C44 -60.5(5) . . . . ?
P3 C43 B3 C45 125.2(3) . . . . ?
C1 P1 C7 C8 -51.8(3) . . . . ?
C1 P1 C7 C12 131.8(3) . . . . ?
C1 P1 C13 B1 178.1(3) . . . . ?
C1 C2 C3 C4 -1.1(8) . . . . ?
C2 C1 C6 C5 -1.8(6) . . . . ?
C2 C3 C4 C5 1.0(8) . . . . ?
C3 C4 C5 C6 -1.3(9) . . . . ?
C4 C5 C6 C1 1.7(7) . . . . ?
C6 C1 C2 C3 1.5(6) . . . . ?
C7 P1 C1 C2 167.5(3) . . . . ?
C7 P1 C1 C6 -15.6(4) . . . . ?
C7 P1 C13 B1 70.0(3) . . . . ?
C7 C8 C9 C10 1.0(6) . . . . ?
C8 C7 C12 C11 -0.1(5) . . . . ?
C8 C9 C10 C11 0.1(6) . . . . ?
C9 C10 C11 C12 -1.3(6) . . . . ?
C10 C11 C12 C7 1.2(5) . . . . ?
C12 C7 C8 C9 -1.0(5) . . . . ?
C13 P1 C1 C2 60.2(3) . . . . ?
C13 P1 C1 C6 -122.9(3) . . . . ?
C13 P1 C7 C8 55.1(3) . . . . ?
C13 P1 C7 C12 -121.4(3) . . . . ?
C16 P2 C22 C23 138.2(3) . . . . ?
C16 P2 C22 C27 -46.7(3) . . . . ?
C16 P2 C28 B2 167.7(3) . . . . ?
C16 C17 C18 C19 -1.1(7) . . . . ?
C17 C16 C21 C20 0.0(6) . . . . ?
C17 C18 C19 C20 1.4(7) . . . . ?
C18 C19 C20 C21 -1.1(7) . . . . ?
C19 C20 C21 C16 0.4(6) . . . . ?
C21 C16 C17 C18 0.4(6) . . . . ?
C22 P2 C16 C17 142.8(3) . . . . ?
C22 P2 C16 C21 -42.1(3) . . . . ?
C22 P2 C28 B2 63.1(3) . . . . ?
C22 C23 C24 C25 0.7(6) . . . . ?
C23 C22 C27 C26 0.5(6) . . . . ?
C23 C24 C25 C26 -0.8(7) . . . . ?
C24 C25 C26 C27 0.8(7) . . . . ?
C25 C26 C27 C22 -0.6(6) . . . . ?
C27 C22 C23 C24 -0.6(6) . . . . ?
C28 P2 C16 C17 37.3(3) . . . . ?
C28 P2 C16 C21 -147.6(3) . . . . ?
C28 P2 C22 C23 -116.2(3) . . . . ?
C28 P2 C22 C27 58.9(3) . . . . ?
C31 P3 C37 C38 107.1(3) . . . . ?
C31 P3 C37 C42 -73.5(4) . . . . ?
C31 P3 C43 B3 -77.1(3) . . . . ?
C31 C32 C33 C34 1.5(7) . . . . ?
C32 C31 C36 C35 0.8(6) . . . . ?
C32 C33 C34 C35 -0.3(8) . . . . ?
C33 C34 C35 C36 -0.7(7) . . . . ?
C34 C35 C36 C31 0.5(6) . . . . ?
C36 C31 C32 C33 -1.7(6) . . . . ?
C37 P3 C31 C32 -6.6(4) . . . . ?
C37 P3 C31 C36 168.7(3) . . . . ?
C37 P3 C43 B3 179.8(3) . . . . ?
C37 C38 C39 C40 0.8(6) . . . . ?
C38 C37 C42 C41 1.4(6) . . . . ?
C38 C39 C40 C41 1.0(6) . . . . ?
C39 C40 C41 C42 -1.6(7) . . . . ?
C40 C41 C42 C37 0.4(7) . . . . ?
C42 C37 C38 C39 -2.0(6) . . . . ?
C43 P3 C31 C32 -111.1(4) . . . . ?
C43 P3 C31 C36 64.2(3) . . . . ?
C43 P3 C37 C38 -152.6(3) . . . . ?
C43 P3 C37 C42 26.9(4) . . . . ?
Rh2 P4 C46 C47 -91.7(3) . . . . ?
Rh2 P4 C46 C51 86.8(3) . . . . ?
Rh2 P4 C52 C53 -2.3(4) . . . . ?
Rh2 P4 C52 C57 171.4(3) . . . . ?
Rh2 P4 C58 B4 -52.3(3) . . . . ?
Rh2 P5 C61 C62 -57.5(3) . . . . ?
Rh2 P5 C61 C66 122.1(3) . . . . ?
Rh2 P5 C67 C68 174.9(3) . . . . ?
Rh2 P5 C67 C72 -4.8(4) . . . . ?
Rh2 P5 C73 B5 -61.0(3) . . . . ?
Rh2 P6 C76 C77 -38.6(4) . . . . ?
Rh2 P6 C76 C81 141.1(3) . . . . ?
Rh2 P6 C82 C83 116.2(3) . . . . ?
Rh2 P6 C82 C87 -67.1(3) . . . . ?
Rh2 P6 C88 B6 46.8(4) . . . . ?
P4 C46 C47 C48 180.0(3) . . . . ?
P4 C46 C51 C50 -179.1(3) . . . . ?
P4 C52 C53 C54 175.2(3) . . . . ?
P4 C52 C57 C56 -174.5(3) . . . . ?
P4 C58 B4 Cl2 47.7(3) . . . . ?
P4 C58 B4 C59 157.2(3) . . . . ?
P4 C58 B4 C60 -61.4(4) . . . . ?
P5 C61 C62 C63 179.4(3) . . . . ?
P5 C61 C66 C65 -179.9(3) . . . . ?
P5 C67 C68 C69 178.0(4) . . . . ?
P5 C67 C72 C71 -177.4(4) . . . . ?
P5 C73 B5 Cl2 38.6(3) . . . . ?
P5 C73 B5 C74 139.8(3) . . . . ?
P5 C73 B5 C75 -65.4(5) . . . . ?
P6 C76 C77 C78 177.4(3) . . . . ?
P6 C76 C81 C80 -177.2(3) . . . . ?
P6 C82 C83 C84 175.1(3) . . . . ?
P6 C82 C87 C86 -175.5(3) . . . . ?
P6 C88 B6 C89 125.0(5) . . . . ?
P6 C88 B6 C90 -64.2(5) . . . . ?
C46 P4 C52 C53 133.9(3) . . . . ?
C46 P4 C52 C57 -52.5(4) . . . . ?
C46 P4 C58 B4 169.7(3) . . . . ?
C46 C47 C48 C49 -1.2(7) . . . . ?
C47 C46 C51 C50 -0.5(6) . . . . ?
C47 C48 C49 C50 0.1(7) . . . . ?
C48 C49 C50 C51 0.8(7) . . . . ?
C49 C50 C51 C46 -0.6(6) . . . . ?
C51 C46 C47 C48 1.4(6) . . . . ?
C52 P4 C46 C47 143.1(3) . . . . ?
C52 P4 C46 C51 -38.4(4) . . . . ?
C52 P4 C58 B4 65.0(3) . . . . ?
C52 C53 C54 C55 -1.5(7) . . . . ?
C53 C52 C57 C56 -0.7(6) . . . . ?
C53 C54 C55 C56 0.6(7) . . . . ?
C54 C55 C56 C57 0.2(7) . . . . ?
C55 C56 C57 C52 -0.1(6) . . . . ?
C57 C52 C53 C54 1.5(6) . . . . ?
C58 P4 C46 C47 36.4(4) . . . . ?
C58 P4 C46 C51 -145.0(3) . . . . ?
C58 P4 C52 C53 -120.1(3) . . . . ?
C58 P4 C52 C57 53.6(3) . . . . ?
C61 P5 C67 C68 -52.7(4) . . . . ?
C61 P5 C67 C72 127.6(3) . . . . ?
C61 P5 C73 B5 174.0(3) . . . . ?
C61 C62 C63 C64 0.0(7) . . . . ?
C62 C61 C66 C65 -0.3(5) . . . . ?
C62 C63 C64 C65 0.7(7) . . . . ?
C63 C64 C65 C66 -1.2(6) . . . . ?
C64 C65 C66 C61 1.0(6) . . . . ?
C66 C61 C62 C63 -0.2(6) . . . . ?
C67 P5 C61 C62 170.1(3) . . . . ?
C67 P5 C61 C66 -10.3(4) . . . . ?
C67 P5 C73 B5 66.2(3) . . . . ?
C67 C68 C69 C70 0.4(8) . . . . ?
C68 C67 C72 C71 2.9(7) . . . . ?
C68 C69 C70 C71 1.0(9) . . . . ?
C69 C70 C71 C72 -0.5(9) . . . . ?
C70 C71 C72 C67 -1.5(8) . . . . ?
C72 C67 C68 C69 -2.3(7) . . . . ?
C73 P5 C61 C62 61.4(3) . . . . ?
C73 P5 C61 C66 -119.1(3) . . . . ?
C73 P5 C67 C68 53.1(4) . . . . ?
C73 P5 C67 C72 -126.5(3) . . . . ?
C76 P6 C82 C83 -16.2(4) . . . . ?
C76 P6 C82 C87 160.4(3) . . . . ?
C76 P6 C88 B6 174.9(3) . . . . ?
C76 C77 C78 C79 0.7(7) . . . . ?
C77 C76 C81 C80 2.6(6) . . . . ?
C77 C78 C79 C80 0.7(7) . . . . ?
C78 C79 C80 C81 -0.5(7) . . . . ?
C79 C80 C81 C76 -1.2(7) . . . . ?
C81 C76 C77 C78 -2.3(6) . . . . ?
C82 P6 C76 C77 95.5(3) . . . . ?
C82 P6 C76 C81 -84.7(4) . . . . ?
C82 P6 C88 B6 -82.2(4) . . . . ?
C82 C83 C84 C85 -0.6(6) . . . . ?
C83 C82 C87 C86 1.2(6) . . . . ?
C83 C84 C85 C86 2.8(7) . . . . ?
C84 C85 C86 C87 -3.0(7) . . . . ?
C85 C86 C87 C82 1.0(7) . . . . ?
C87 C82 C83 C84 -1.4(6) . . . . ?
C88 P6 C76 C77 -162.7(3) . . . . ?
C88 P6 C76 C81 17.0(4) . . . . ?
C88 P6 C82 C83 -121.0(3) . . . . ?
C88 P6 C82 C87 55.6(3) . . . . ?
